data_7052004
loop_
_publ_author_name
'Cin\<ci\'c, Dominik'
'Fri\<s\<ci\'c, Tomislav'
'Jones, William'

_publ_section_title
;
 A cocrystallisation-based strategy to construct isostructural solids
;
_journal_issue 10
_journal_name_full 'New Journal of Chemistry'
_journal_page_first 1776
_journal_paper_doi 10.1039/b805816d
_journal_volume 32
_journal_year 2008
_chemical_formula_moiety 'C6 Br F5, C13 H9 N'
_chemical_formula_sum 'C19 H9 Br F5 N'
_chemical_formula_weight 426.18
_chemical_name_common 'acridine-bromopentafluorobenzene 1/1'
_chemical_name_systematic
;
acridine-bromopentafluorobenzene 1/1
;
_space_group_IT_number 14
_symmetry_cell_setting monoclinic
_symmetry_space_group_name_Hall '-P 2ybc'
_symmetry_space_group_name_H-M 'P 1 21/c 1'
_atom_sites_solution_hydrogens geom
_atom_sites_solution_primary direct
_atom_sites_solution_secondary difmap
_audit_creation_method SHELXL-97
_cell_angle_alpha 90.00
_cell_angle_beta 116.5350(10)
_cell_angle_gamma 90.00
_cell_formula_units_Z 4
_cell_length_a 17.0193(7)
_cell_length_b 7.2045(2)
_cell_length_c 14.7399(3)
_cell_measurement_reflns_used 9218
_cell_measurement_temperature 180(2)
_cell_measurement_theta_max 30.03
_cell_measurement_theta_min 1.00
_cell_volume 1616.96(9)
_computing_cell_refinement 'HKL Scalepack (Otwinowski & Minor 1997)'
_computing_data_collection 'Collect (Nonius B.V. 1998)'
_computing_data_reduction
;
HKL Denzo and Scalepack (Otwinowski & Minor 1997)
;
_computing_publication_material 'SHELXL-97 (Sheldrick 1997)'
_computing_structure_refinement 'SHELXL-97 (Sheldrick 1997)'
_computing_structure_solution 'SIR-92 (Altomare et al. 1994)'
_diffrn_ambient_temperature 180(2)
_diffrn_measured_fraction_theta_full 0.987
_diffrn_measured_fraction_theta_max 0.987
_diffrn_measurement_device_type 'Nonius Kappa CCD'
_diffrn_measurement_method 'Thin slice \w and \f scans'
_diffrn_radiation_source 'fine-focus sealed tube'
_diffrn_radiation_type MoK\a
_diffrn_radiation_wavelength 0.71073
_diffrn_reflns_av_R_equivalents 0.0418
_diffrn_reflns_av_sigmaI/netI 0.0416
_diffrn_reflns_limit_h_max 22
_diffrn_reflns_limit_h_min -23
_diffrn_reflns_limit_k_max 10
_diffrn_reflns_limit_k_min -9
_diffrn_reflns_limit_l_max 18
_diffrn_reflns_limit_l_min -20
_diffrn_reflns_number 13041
_diffrn_reflns_theta_full 30.03
_diffrn_reflns_theta_max 30.03
_diffrn_reflns_theta_min 3.72
_exptl_absorpt_coefficient_mu 2.598
_exptl_absorpt_correction_T_max 0.776
_exptl_absorpt_correction_T_min 0.636
_exptl_absorpt_correction_type multi-scan
_exptl_absorpt_process_details
;
multi-scan from symmetry-related measurements
Sortav (Blessing 1995)
;
_exptl_crystal_colour yellow
_exptl_crystal_density_diffrn 1.751
_exptl_crystal_density_method 'not measured'
_exptl_crystal_description prism
_exptl_crystal_F_000 840
_exptl_crystal_size_max 0.28
_exptl_crystal_size_mid 0.23
_exptl_crystal_size_min 0.10
_refine_diff_density_max 0.543
_refine_diff_density_min -0.756
_refine_diff_density_rms 0.077
_refine_ls_extinction_method none
_refine_ls_goodness_of_fit_ref 0.995
_refine_ls_hydrogen_treatment constr
_refine_ls_matrix_type full
_refine_ls_number_parameters 235
_refine_ls_number_reflns 4669
_refine_ls_number_restraints 0
_refine_ls_restrained_S_all 0.995
_refine_ls_R_factor_all 0.0547
_refine_ls_R_factor_gt 0.0365
_refine_ls_shift/su_max 0.001
_refine_ls_shift/su_mean 0.000
_refine_ls_structure_factor_coef Fsqd
_refine_ls_weighting_details 'calc w=1/[\s^2^(Fo^2^)+(0.0579P)^2^+0.2263P] where P=(Fo^2^+2Fc^2^)/3'
_refine_ls_weighting_scheme calc
_refine_ls_wR_factor_gt 0.0906
_refine_ls_wR_factor_ref 0.0996
_reflns_number_gt 3627
_reflns_number_total 4669
_reflns_threshold_expression >2sigma(I)
_cod_data_source_file b805816d.txt
_cod_data_source_block acr-bpb
_cod_original_sg_symbol_H-M P21/c
_cod_database_code 7052004

loop_
_symmetry_equiv_pos_as_xyz
'x, y, z'
'-x, y+1/2, -z+1/2'
'-x, -y, -z'
'x, -y-1/2, z-1/2'

loop_
_atom_site_label
_atom_site_type_symbol
_atom_site_fract_x
_atom_site_fract_y
_atom_site_fract_z
_atom_site_U_iso_or_equiv
_atom_site_adp_type
_atom_site_occupancy
_atom_site_symmetry_multiplicity
_atom_site_calc_flag
_atom_site_refinement_flags
_atom_site_disorder_assembly
_atom_site_disorder_group
Br1 Br 0.262733(14) 0.44227(3) 0.286454(15) 0.03475(8) Uani 1 1 d . . .
F1 F 0.16576(8) 0.56395(17) 0.40926(11) 0.0410(3) Uani 1 1 d . . .
F2 F 0.22440(10) 0.57292(19) 0.61204(12) 0.0486(4) Uani 1 1 d . . .
F3 F 0.39111(10) 0.4668(2) 0.73694(11) 0.0531(4) Uani 1 1 d . . .
F4 F 0.49969(8) 0.3503(2) 0.65848(11) 0.0481(3) Uani 1 1 d . . .
F5 F 0.44234(8) 0.34096(17) 0.45581(10) 0.0399(3) Uani 1 1 d . . .
N1 N 0.20563(11) 0.4144(2) 0.06868(14) 0.0290(3) Uani 1 1 d . . .
C1 C 0.12281(13) 0.3609(3) 0.00518(16) 0.0286(4) Uani 1 1 d . . .
C2 C 0.08791(13) 0.3714(3) -0.10257(16) 0.0306(4) Uani 1 1 d . . .
C3 C -0.00140(14) 0.3150(3) -0.16425(19) 0.0406(5) Uani 1 1 d . . .
H3 H -0.0257 0.3219 -0.2361 0.049 Uiso 1 1 calc R . .
C4 C -0.05080(14) 0.2520(3) -0.1197(2) 0.0437(5) Uani 1 1 d . . .
H4 H -0.1099 0.2159 -0.1608 0.052 Uiso 1 1 calc R . .
C5 C -0.01592(15) 0.2390(3) -0.0130(2) 0.0415(5) Uani 1 1 d . . .
H5 H -0.0516 0.1930 0.0164 0.050 Uiso 1 1 calc R . .
C6 C 0.06826(14) 0.2917(3) 0.04809(18) 0.0360(5) Uani 1 1 d . . .
H6 H 0.0908 0.2823 0.1196 0.043 Uiso 1 1 calc R . .
C7 C 0.25742(13) 0.4762(3) 0.02741(15) 0.0265(4) Uani 1 1 d . . .
C8 C 0.22869(13) 0.4883(3) -0.07925(15) 0.0285(4) Uani 1 1 d . . .
C9 C 0.28889(15) 0.5498(3) -0.11629(18) 0.0338(4) Uani 1 1 d . . .
H9 H 0.2704 0.5574 -0.1873 0.041 Uiso 1 1 calc R . .
C10 C 0.37240(15) 0.5975(3) -0.05055(19) 0.0374(5) Uani 1 1 d . . .
H10 H 0.4120 0.6378 -0.0758 0.045 Uiso 1 1 calc R . .
C11 C 0.40072(14) 0.5875(3) 0.05548(19) 0.0366(5) Uani 1 1 d . . .
H11 H 0.4592 0.6217 0.1005 0.044 Uiso 1 1 calc R . .
C12 C 0.34546(14) 0.5296(3) 0.09388(17) 0.0328(4) Uani 1 1 d . . .
H12 H 0.3656 0.5246 0.1652 0.039 Uiso 1 1 calc R . .
C13 C 0.14254(14) 0.4354(3) -0.14363(17) 0.0312(4) Uani 1 1 d . . .
H13 H 0.1212 0.4430 -0.2151 0.037 Uiso 1 1 calc R . .
C14 C 0.30243(13) 0.4518(2) 0.42710(16) 0.0291(4) Uani 1 1 d . . .
C15 C 0.24842(13) 0.5101(3) 0.46939(16) 0.0293(4) Uani 1 1 d . . .
C16 C 0.27755(14) 0.5157(3) 0.57223(17) 0.0334(4) Uani 1 1 d . . .
C17 C 0.36260(15) 0.4620(3) 0.63658(16) 0.0333(4) Uani 1 1 d . . .
C18 C 0.41742(13) 0.4041(3) 0.59633(17) 0.0331(4) Uani 1 1 d . . .
C19 C 0.38735(13) 0.3986(3) 0.49301(16) 0.0289(4) Uani 1 1 d . . .

loop_
_atom_site_aniso_label
_atom_site_aniso_U_11
_atom_site_aniso_U_22
_atom_site_aniso_U_33
_atom_site_aniso_U_23
_atom_site_aniso_U_13
_atom_site_aniso_U_12
Br1 0.03668(13) 0.03866(13) 0.02885(12) 0.00104(8) 0.01459(9) -0.00177(8)
F1 0.0246(6) 0.0508(8) 0.0438(8) 0.0043(5) 0.0119(6) 0.0092(5)
F2 0.0411(8) 0.0679(9) 0.0481(9) -0.0063(6) 0.0302(7) 0.0087(6)
F3 0.0475(9) 0.0822(11) 0.0271(7) -0.0025(6) 0.0144(6) 0.0067(7)
F4 0.0266(7) 0.0672(9) 0.0410(8) 0.0020(6) 0.0067(6) 0.0099(6)
F5 0.0308(7) 0.0495(7) 0.0469(8) -0.0037(6) 0.0240(6) 0.0042(5)
N1 0.0263(8) 0.0333(8) 0.0285(9) 0.0002(6) 0.0133(7) -0.0020(6)
C1 0.0262(9) 0.0273(9) 0.0332(10) -0.0021(7) 0.0141(8) -0.0001(7)
C2 0.0265(10) 0.0310(9) 0.0330(11) -0.0027(8) 0.0121(9) 0.0024(7)
C3 0.0285(11) 0.0485(12) 0.0385(13) -0.0060(10) 0.0092(10) -0.0023(9)
C4 0.0253(10) 0.0465(13) 0.0556(15) -0.0095(10) 0.0147(10) -0.0065(9)
C5 0.0333(11) 0.0395(11) 0.0586(15) -0.0035(10) 0.0266(11) -0.0057(9)
C6 0.0338(11) 0.0370(11) 0.0427(12) 0.0003(9) 0.0219(10) -0.0034(8)
C7 0.0258(9) 0.0247(9) 0.0307(10) -0.0001(7) 0.0140(8) 0.0005(7)
C8 0.0304(10) 0.0259(9) 0.0318(10) 0.0007(7) 0.0161(9) 0.0011(7)
C9 0.0385(12) 0.0333(10) 0.0363(11) 0.0023(8) 0.0229(10) 0.0007(8)
C10 0.0384(12) 0.0332(10) 0.0509(14) 0.0023(9) 0.0292(11) -0.0016(8)
C11 0.0257(10) 0.0346(11) 0.0489(14) -0.0022(9) 0.0162(10) -0.0043(7)
C12 0.0287(10) 0.0344(11) 0.0332(11) -0.0013(8) 0.0119(9) -0.0026(7)
C13 0.0303(10) 0.0340(10) 0.0271(10) -0.0008(7) 0.0109(8) 0.0022(7)
C14 0.0277(10) 0.0289(10) 0.0314(10) 0.0001(7) 0.0138(8) -0.0020(7)
C15 0.0229(9) 0.0305(9) 0.0335(11) 0.0014(8) 0.0117(8) 0.0004(7)
C16 0.0303(10) 0.0375(10) 0.0398(12) -0.0030(9) 0.0223(10) 0.0000(8)
C17 0.0334(11) 0.0388(11) 0.0266(10) -0.0018(8) 0.0125(9) 0.0001(8)
C18 0.0229(9) 0.0375(10) 0.0341(11) 0.0018(8) 0.0086(9) 0.0012(7)
C19 0.0245(9) 0.0304(9) 0.0348(11) -0.0016(7) 0.0160(8) -0.0016(7)

loop_
_atom_type_symbol
_atom_type_description
_atom_type_scat_dispersion_real
_atom_type_scat_dispersion_imag
_atom_type_scat_source
C C 0.0033 0.0016 'International Tables Vol C Tables 4.2.6.8 and 6.1.1.4'
H H 0.0000 0.0000 'International Tables Vol C Tables 4.2.6.8 and 6.1.1.4'
F F 0.0171 0.0103 'International Tables Vol C Tables 4.2.6.8 and 6.1.1.4'
N N 0.0061 0.0033 'International Tables Vol C Tables 4.2.6.8 and 6.1.1.4'
Br Br -0.2901 2.4595 'International Tables Vol C Tables 4.2.6.8 and 6.1.1.4'

loop_
_geom_angle_atom_site_label_1
_geom_angle_atom_site_label_2
_geom_angle_atom_site_label_3
_geom_angle
_geom_angle_site_symmetry_1
_geom_angle_site_symmetry_3
_geom_angle_publ_flag
C7 N1 C1 118.03(18) . . ?
N1 C1 C6 118.41(19) . . ?
N1 C1 C2 122.77(18) . . ?
C6 C1 C2 118.82(19) . . ?
C13 C2 C1 118.26(18) . . ?
C13 C2 C3 122.7(2) . . ?
C1 C2 C3 119.0(2) . . ?
C4 C3 C2 119.8(2) . . ?
C3 C4 C5 121.2(2) . . ?
C6 C5 C4 120.8(2) . . ?
C5 C6 C1 120.3(2) . . ?
N1 C7 C8 123.06(18) . . ?
N1 C7 C12 118.39(19) . . ?
C8 C7 C12 118.55(18) . . ?
C13 C8 C7 118.12(18) . . ?
C13 C8 C9 122.6(2) . . ?
C7 C8 C9 119.27(19) . . ?
C10 C9 C8 120.4(2) . . ?
C9 C10 C11 120.4(2) . . ?
C12 C11 C10 121.1(2) . . ?
C11 C12 C7 120.3(2) . . ?
C2 C13 C8 119.7(2) . . ?
C15 C14 C19 117.5(2) . . ?
C15 C14 Br1 121.67(16) . . ?
C19 C14 Br1 120.85(16) . . ?
F1 C15 C16 118.49(18) . . ?
F1 C15 C14 120.05(19) . . ?
C16 C15 C14 121.46(19) . . ?
F2 C16 C15 120.7(2) . . ?
F2 C16 C17 119.2(2) . . ?
C15 C16 C17 120.07(19) . . ?
F3 C17 C18 120.3(2) . . ?
F3 C17 C16 120.2(2) . . ?
C18 C17 C16 119.5(2) . . ?
F4 C18 C17 119.7(2) . . ?
F4 C18 C19 120.44(19) . . ?
C17 C18 C19 119.90(19) . . ?
F5 C19 C18 118.60(18) . . ?
F5 C19 C14 119.80(19) . . ?
C18 C19 C14 121.60(19) . . ?

loop_
_geom_bond_atom_site_label_1
_geom_bond_atom_site_label_2
_geom_bond_distance
_geom_bond_site_symmetry_2
_geom_bond_publ_flag
Br1 C14 1.873(2) . ?
F1 C15 1.342(2) . ?
F2 C16 1.344(2) . ?
F3 C17 1.336(3) . ?
F4 C18 1.343(2) . ?
F5 C19 1.344(2) . ?
N1 C7 1.351(3) . ?
N1 C1 1.354(3) . ?
C1 C6 1.427(3) . ?
C1 C2 1.428(3) . ?
C2 C13 1.395(3) . ?
C2 C3 1.438(3) . ?
C3 C4 1.356(3) . ?
C4 C5 1.414(4) . ?
C5 C6 1.362(3) . ?
C7 C8 1.425(3) . ?
C7 C12 1.429(3) . ?
C8 C13 1.397(3) . ?
C8 C9 1.430(3) . ?
C9 C10 1.359(3) . ?
C10 C11 1.417(3) . ?
C11 C12 1.362(3) . ?
C14 C15 1.386(3) . ?
C14 C19 1.387(3) . ?
C15 C16 1.369(3) . ?
C16 C17 1.385(3) . ?
C17 C18 1.375(3) . ?
C18 C19 1.373(3) . ?

loop_
_cod_related_entry_id
_cod_related_entry_database
_cod_related_entry_code
1 ChemSpider 30652925
